data_9004151
loop_
_publ_author_name
'Cerny, P.'
'Hawthorne, F. C.'
'Jarosewich, E.'

_publ_section_title
;
 Crystal chemistry of milarite
 Note: sample Kings Mt.(31)
;
_journal_name_full 'The Canadian Mineralogist'
_journal_page_first 41
_journal_page_last 57
_journal_volume 18
_journal_year 1980
_chemical_compound_source 'Kings Mt., North Carolina, USA'
_chemical_formula_sum 'Al0.885 Be2.115 Ca2 H1.36 K1.06 Na0.076 O30.68 Si12'
_chemical_name_mineral Milarite
_space_group_IT_number 192
_symmetry_space_group_name_Hall '-P 6 2c'
_symmetry_space_group_name_H-M 'P 6/m c c'
_cell_angle_alpha 90
_cell_angle_beta 90
_cell_angle_gamma 120
_cell_formula_units_Z 2
_cell_length_a 10.420
_cell_length_b 10.420
_cell_length_c 13.810
_cell_volume 1298.553
_database_code_amcsd 0005174
_exptl_crystal_density_diffrn 2.546
_cod_original_formula_sum 'Ca2 Na.076 K1.06 O30.68 Si12 (Be2.115 Al.885) H1.36'
_cod_database_code 9004151

loop_
_space_group_symop_operation_xyz
x,y,z
-x,-x+y,1/2+z
x,x-y,1/2-z
-x+y,-x,-z
x-y,x,z
-y,-x,1/2+z
y,x,1/2-z
y,-x+y,-z
-y,x-y,z
x-y,-y,1/2+z
-x+y,y,1/2-z
x,y,-z
-x,-y,z
x,x-y,1/2+z
-x,-x+y,1/2-z
x-y,x,-z
-x+y,-x,z
y,x,1/2+z
-y,-x,1/2-z
-y,x-y,-z
y,-x+y,z
-x+y,y,1/2+z
x-y,-y,1/2-z
-x,-y,-z

loop_
_atom_site_aniso_label
_atom_site_aniso_U_11
_atom_site_aniso_U_22
_atom_site_aniso_U_33
_atom_site_aniso_U_12
_atom_site_aniso_U_13
_atom_site_aniso_U_23
CaA 0.01856 0.01856 0.03478 0.00949 0.00000 0.00000
KC 0.01815 0.01815 0.02029 0.00908 0.00000 0.00000
SiT1 0.00866 0.01031 0.00676 0.00495 -0.00063 -0.00063
BeT2 0.00536 0.00165 0.00483 0.00908 0.00000 0.00000
AlT2 0.00536 0.00165 0.00483 0.00908 0.00000 0.00000
O1 0.02929 0.01939 0.00773 0.01361 0.00000 0.00000
O2 0.01609 0.02558 0.01739 0.01568 -0.00253 -0.00442
O3 0.01238 0.01155 0.01063 0.00619 -0.00063 -0.00253

loop_
_atom_site_label
_atom_site_fract_x
_atom_site_fract_y
_atom_site_fract_z
_atom_site_occupancy
_atom_site_U_iso_or_equiv
_atom_site_type_symbol
_atom_site_attached_hydrogens
CaA 0.33333 0.66667 0.25000 1.00000 0.02406 Ca 0
NaB 0.33333 0.66667 0.00000 0.03800 0.02419 Na 0
KB 0.33333 0.66667 0.00000 0.03000 0.02419 K 0
WatB 0.33333 0.66667 0.00000 0.34000 0.02419 O 2
KC 0.00000 0.00000 0.25000 1.00000 0.01874 K 0
SiT1 0.08190 0.33590 0.11244 1.00000 0.00836 Si 0
BeT2 0.00000 0.50000 0.25000 0.70500 0.00443 Be 0
AlT2 0.00000 0.50000 0.25000 0.29500 0.00443 Al 0
O1 0.09510 0.38280 0.00000 1.00000 0.01849 O 0
O2 0.19530 0.27580 0.13450 1.00000 0.00469 O 0
O3 0.11530 0.47220 0.18080 1.00000 0.01140 O 0

loop_
_cod_changelog_entry_id
_cod_changelog_entry_author
_cod_changelog_entry_date
_cod_changelog_entry_text
1
;cod-tools version 3.8.0
Id: cif_guess_AMCSD_atom_types 9581 2023-05-17 12:35:41Z saulius
;
2023-05-23T09:15:30+03:00
;Derived atom types and hydrogen counts
from atom names that follow the AMCSD naming convention
(Wat == water, O-H == hydroxyl).
;

loop_
_cod_related_entry_id
_cod_related_entry_database
_cod_related_entry_code
1 AMCSD 0005174
